data_7132161
loop_
_publ_author_name
'Xiong, Shenglun'
'Zhang, Yi'
'Jiang, Yunqi'
'Wang, Fei'
'Zhou, Wei'
'Li, Aimin'
'Zhang, Qinpeng'
'Wang, Qiuan'
'He, Qing'

_publ_section_title
;
 Photo--Controllable Binding and Release of HP2O73-- Using an Azobenzene
 based Smart Macrocycle
;
_journal_name_full 'Chemical Communications'
_journal_paper_doi 10.1039/D3CC03608A
_journal_year 2023
_chemical_absolute_configuration unk
_chemical_formula_moiety 'C28 H32 N6 O2'
_chemical_formula_sum 'C28 H32 N6 O2'
_chemical_formula_weight 480.574
_chemical_name_systematic 1-cis
_space_group_crystal_system orthorhombic
_space_group_IT_number 41
_space_group_name_Hall 'A 2 -2ab'
_space_group_name_H-M_alt 'A e a 2'
_symmetry_Int_Tables_number 41
_atom_sites_solution_primary iterative
_audit_creation_date 2023-07-22
_audit_creation_method
;
Olex2 1.5
(compiled 2023.03.06 svn.rbb2c1857 for OlexSys, GUI svn.r6748)
;
_audit_update_record
;
2023-08-11 deposited with the CCDC.	2023-09-25 downloaded from the CCDC.
;
_cell_angle_alpha 90
_cell_angle_beta 90
_cell_angle_gamma 90
_cell_formula_units_Z 4
_cell_length_a 11.4339(5)
_cell_length_b 9.3891(4)
_cell_length_c 24.5636(11)
_cell_measurement_reflns_used 1835
_cell_measurement_temperature 293(2)
_cell_measurement_theta_max 70.7240
_cell_measurement_theta_min 10.1030
_cell_volume 2637.0(2)
_computing_cell_refinement 'CrysAlisPro 1.171.40.84a (Rigaku OD, 2020)'
_computing_data_collection 'CrysAlisPro 1.171.40.84a (Rigaku OD, 2020)'
_computing_data_reduction 'CrysAlisPro 1.171.40.84a (Rigaku OD, 2020)'
_computing_molecular_graphics 'Olex2 1.5 (Dolomanov et al., 2009)'
_computing_publication_material 'Olex2 1.5 (Dolomanov et al., 2009)'
_computing_structure_refinement 'olex2.refine 1.5 (Bourhis et al., 2015)'
_computing_structure_solution 'olex2.solve 1.5 (Bourhis et al., 2015)'
_diffrn_ambient_temperature 293
_diffrn_detector 'CCD plate'
_diffrn_detector_area_resol_mean 16.0793
_diffrn_detector_type Eos
_diffrn_measured_fraction_theta_full 1.0000
_diffrn_measured_fraction_theta_max 0.9845
_diffrn_measurement_details
;
List of Runs (angles in degrees, time in seconds):

  # Type    Start    End  Width  t~exp~   \w     \q     \k     \f   Frames
#--------------------------------------------------------------------------
  1  \w    -39.00  -9.00   1.00    1.00    --    0.00 113.00-148.00   30
  2  \w      8.00  51.00   1.00    1.63    --   54.00 -69.00-161.00   43
  3  \w     58.00  84.00   1.00    1.63    --   54.00  54.00 135.00   26
  4  \w    124.00 174.00   1.00    1.63    --  108.00  69.00 -29.00   50
  5  \w     88.00 156.00   1.00    1.63    --  108.00  54.00 135.00   68
  6  \w     75.00 100.00   1.00    1.63    --  108.00 -69.00-161.00   25
  7  \w    101.00 126.00   1.00    1.63    --  108.00 -54.00  -8.00   25
  8  \w     39.00  94.00   1.00    1.63    --  108.00-113.00 119.00   55
  9  \w      2.00  35.00   1.00    1.00    --    0.00  77.00   0.00   33
 10  \w     58.00  84.00   1.00    1.63    --   54.00-125.00-180.00   26
 11  \w      7.00  96.00   1.00    1.63    --   54.00 -99.00   0.00   89
 12  \w     29.00  56.00   1.00    1.63    --   54.00  37.00 150.00   27
 13  \w    100.00 125.00   1.00    1.63    --   54.00  37.00 150.00   25
 14  \w    106.00 178.00   1.00    1.63    --  108.00  77.00   0.00   72
 15  \w     36.00 109.00   1.00    1.63    --  108.00-111.00-180.00   73
;
_diffrn_measurement_device 'four-circle diffractometer'
_diffrn_measurement_device_type 'SuperNova, Dual, Cu at home/near, Eos'
_diffrn_measurement_method '\w scans'
_diffrn_orient_matrix_type 'CrysAlisPro convention (1999,Acta A55,543-557)'
_diffrn_orient_matrix_UB_11 0.0598477000
_diffrn_orient_matrix_UB_12 0.0476660000
_diffrn_orient_matrix_UB_13 0.0104217000
_diffrn_orient_matrix_UB_21 -0.0152151000
_diffrn_orient_matrix_UB_22 0.0956132000
_diffrn_orient_matrix_UB_23 0.1043143000
_diffrn_orient_matrix_UB_31 0.0111673000
_diffrn_orient_matrix_UB_32 -0.1247936000
_diffrn_orient_matrix_UB_33 0.0842678000
_diffrn_radiation_monochromator mirror
_diffrn_radiation_probe x-ray
_diffrn_radiation_type 'Cu K\a'
_diffrn_radiation_wavelength 1.54184
_diffrn_reflns_av_R_equivalents 0.0172
_diffrn_reflns_av_unetI/netI 0.0174
_diffrn_reflns_Laue_measured_fraction_full 1.0000
_diffrn_reflns_Laue_measured_fraction_max 0.9845
_diffrn_reflns_limit_h_max 13
_diffrn_reflns_limit_h_min -12
_diffrn_reflns_limit_k_max 11
_diffrn_reflns_limit_k_min -4
_diffrn_reflns_limit_l_max 30
_diffrn_reflns_limit_l_min -29
_diffrn_reflns_number 3578
_diffrn_reflns_point_group_measured_fraction_full 0.7145
_diffrn_reflns_point_group_measured_fraction_max 0.6984
_diffrn_reflns_theta_full 67.6840
_diffrn_reflns_theta_max 70.52
_diffrn_reflns_theta_min 3.60
_diffrn_source 'micro-focus sealed X-ray tube'
_diffrn_source_type 'SuperNova (Cu) X-ray Source'
_exptl_absorpt_coefficient_mu 0.634
_exptl_absorpt_correction_T_max 1.00000
_exptl_absorpt_correction_T_min 0.79333
_exptl_absorpt_correction_type multi-scan
_exptl_absorpt_process_details
;
CrysAlisPro 1.171.40.84a (Rigaku Oxford Diffraction, 2020)
Empirical absorption correction using spherical harmonics,
implemented in SCALE3 ABSPACK scaling algorithm.
;
_exptl_crystal_colour 'clear light red'
_exptl_crystal_colour_lustre clear
_exptl_crystal_colour_modifier light
_exptl_crystal_colour_primary red
_exptl_crystal_density_diffrn 1.210
_exptl_crystal_description block
_exptl_crystal_F_000 1019.352
_exptl_crystal_size_max 0.22
_exptl_crystal_size_mid 0.12
_exptl_crystal_size_min 0.08
_refine_diff_density_max 0.1055
_refine_diff_density_min -0.1437
_refine_diff_density_rms 0.0290
_refine_ls_abs_structure_details 'Hooft, R.W.W., Straver, L.H., Spek, A.L. (2010). J. Appl. Cryst., 43, 665-668.'
_refine_ls_abs_structure_Flack 0.01(18)
_refine_ls_d_res_high 0.8177
_refine_ls_d_res_low 12.2818
_refine_ls_goodness_of_fit_ref 1.0647
_refine_ls_hydrogen_treatment constr
_refine_ls_matrix_type full
_refine_ls_number_constraints 29
_refine_ls_number_parameters 166
_refine_ls_number_reflns 1760
_refine_ls_number_restraints 1
_refine_ls_restrained_S_all 1.0647
_refine_ls_R_factor_all 0.0373
_refine_ls_R_factor_gt 0.0356
_refine_ls_shift/su_max 0.0005
_refine_ls_shift/su_mean 0.0001
_refine_ls_structure_factor_coef Fsqd
_refine_ls_weighting_details 'w=1/[\s^2^(Fo^2^)+(0.0567P)^2^+0.3950P] where P=(Fo^2^+2Fc^2^)/3'
_refine_ls_weighting_scheme calc
_refine_ls_wR_factor_gt 0.0917
_refine_ls_wR_factor_ref 0.0941
_reflns_Friedel_coverage 0.397
_reflns_limit_h_max 13
_reflns_limit_h_min -13
_reflns_limit_k_max 11
_reflns_limit_k_min -11
_reflns_limit_l_max 29
_reflns_limit_l_min -29
_reflns_number_gt 1676
_reflns_number_total 1760
_reflns_threshold_expression I>=2u(I)
_cod_data_source_file d3cc03608a2.cif
_cod_data_source_block exp_524
_cod_original_sg_symbol_Hall ' A 2 -2ab'
_cod_database_code 7132161
_chemical_oxdiff_formula 'C1 H1 N1 O1 Cl1'
_olex2_refinement_description
;
1. Fixed Uiso
 At 1.2 times of:
  All C(H) groups, All C(H,H) groups, All N(H) groups
 At 1.5 times of:
  All C(H,H,H) groups
2.a Secondary CH2 refined with riding coordinates:
 C00D(H00a,H00d)
2.b Aromatic/amide H refined with riding coordinates:
 N002(H002), N003(H003), C007(H007), C00B(H00B), C00C(H00C), C00F(H00h),
 C00G(H00i), C00I(H00m), C00J(H00n)
2.c Idealised Me refined as rotating group:
 C00E(H00e,H00f,H00g), C00H(H00j,H00k,H00l)
;
_olex2_submission_special_instructions 'No special instructions were received'
_oxdiff_exptl_absorpt_empirical_details
;
Empirical correction (ABSPACK) includes:
- Absorption correction using spherical harmonics
- Frame scaling
;
_oxdiff_exptl_absorpt_empirical_full_max 1.211
_oxdiff_exptl_absorpt_empirical_full_min 0.771

loop_
_space_group_symop_id
_space_group_symop_operation_xyz
1 x,y,z
2 -x,-y,z
3 -x+1/2,y+1/2,z
4 x+1/2,-y+1/2,z
5 x,y+1/2,z+1/2
6 -x,-y+1/2,z+1/2
7 -x+1/2,y+1,z+1/2
8 x+1/2,-y+1,z+1/2

loop_
_atom_site_label
_atom_site_type_symbol
_atom_site_fract_x
_atom_site_fract_y
_atom_site_fract_z
_atom_site_U_iso_or_equiv
_atom_site_adp_type
_atom_site_occupancy
_atom_site_site_symmetry_order
_atom_site_refinement_flags_posn
_atom_site_refinement_flags_adp
_atom_site_refinement_flags_occupancy
O001 O 0.76512(14) 0.16581(12) 0.53129(7) 0.0504(4) Uani 1.000000 1 . . .
N002 N 0.69244(14) 0.36124(13) 0.57552(7) 0.0379(4) Uani 1.000000 1 . . .
H002 H 0.68546(14) 0.45232(13) 0.57377(7) 0.0455(4) Uiso 1.000000 1 R . .
N003 N 0.79346(17) 0.38621(17) 0.49648(8) 0.0502(5) Uani 1.000000 1 . . .
H003 H 0.79289(17) 0.47609(17) 0.50323(8) 0.0602(6) Uiso 1.000000 1 R . .
C004 C 0.75023(16) 0.29608(16) 0.53435(9) 0.0374(4) Uani 1.000000 1 . . .
C005 C 0.64058(15) 0.28949(16) 0.62297(8) 0.0370(4) Uani 1.000000 1 . . .
C006 C 0.56927(13) 0.40135(16) 0.65427(8) 0.0336(4) Uani 1.000000 1 . . .
C007 C 0.5 0.5 0.62664(10) 0.0322(5) Uani 1.000000 2 S T P
H007 H 0.5 0.5 0.58878(10) 0.0386(6) Uiso 1.000000 2 RS T P
N008 N 0.5517(2) 0.4808(3) 0.26145(10) 0.0870(8) Uani 1.000000 1 . . .
C009 C 0.7623(2) 0.3753(2) 0.39773(10) 0.0499(5) Uani 1.000000 1 . . .
C00A C 0.6160(2) 0.4476(3) 0.31079(11) 0.0654(6) Uani 1.000000 1 . . .
C00B C 0.5675(2) 0.4018(3) 0.71039(9) 0.0554(6) Uani 1.000000 1 . . .
H00B H 0.6119(2) 0.3359(3) 0.72971(9) 0.0664(7) Uiso 1.000000 1 R . .
C00C C 0.7994(2) 0.4638(3) 0.35653(11) 0.0653(7) Uani 1.000000 1 . . .
H00C H 0.8746(2) 0.5015(3) 0.35815(11) 0.0784(8) Uiso 1.000000 1 R . .
C00D C 0.8408(2) 0.3377(2) 0.44490(9) 0.0546(6) Uani 1.000000 1 . . .
H00a H 0.9170(2) 0.3807(2) 0.43930(9) 0.0655(7) Uiso 1.000000 1 R . .
H00d H 0.8511(2) 0.2353(2) 0.44616(9) 0.0655(7) Uiso 1.000000 1 R . .
C00E C 0.5547(2) 0.1729(2) 0.60481(13) 0.0678(8) Uani 1.000000 1 . . .
H00e H 0.4982(13) 0.2130(6) 0.5803(8) 0.1016(12) Uiso 1.000000 1 GR . .
H00f H 0.5968(4) 0.0982(13) 0.5867(9) 0.1016(12) Uiso 1.000000 1 GR . .
H00g H 0.5153(15) 0.1347(18) 0.63609(16) 0.1016(12) Uiso 1.000000 1 GR . .
C00F C 0.6492(3) 0.3224(3) 0.39415(12) 0.0685(7) Uani 1.000000 1 . . .
H00h H 0.6218(3) 0.2619(3) 0.42129(12) 0.0822(9) Uiso 1.000000 1 R . .
C00G C 0.7293(3) 0.4983(4) 0.31316(12) 0.0755(8) Uani 1.000000 1 . . .
H00i H 0.7580(3) 0.5558(4) 0.28538(12) 0.0906(10) Uiso 1.000000 1 R . .
C00H C 0.7391(2) 0.2269(3) 0.65816(12) 0.0674(7) Uani 1.000000 1 . . .
H00j H 0.7899(11) 0.1703(19) 0.6358(2) 0.1011(11) Uiso 1.000000 1 GR . .
H00k H 0.7830(12) 0.3029(3) 0.6744(7) 0.1011(11) Uiso 1.000000 1 GR . .
H00l H 0.7059(3) 0.1683(19) 0.6862(6) 0.1011(11) Uiso 1.000000 1 GR . .
C00I C 0.5759(3) 0.3573(3) 0.35113(13) 0.0759(8) Uani 1.000000 1 . . .
H00m H 0.5006(3) 0.3204(3) 0.34947(13) 0.0911(10) Uiso 1.000000 1 R . .
C00J C 0.5 0.5 0.73785(14) 0.0720(11) Uani 1.000000 2 S T P
H00n H 0.5 0.4999999999999999 0.77571(14) 0.0864(13) Uiso 1.000000 2 RS T P

loop_
_atom_site_aniso_label
_atom_site_aniso_U_11
_atom_site_aniso_U_22
_atom_site_aniso_U_33
_atom_site_aniso_U_12
_atom_site_aniso_U_13
_atom_site_aniso_U_23
O001 0.0637(8) 0.0255(6) 0.0620(9) 0.0061(6) 0.0104(7) -0.0032(6)
N002 0.0436(8) 0.0231(6) 0.0470(9) 0.0012(6) 0.0099(7) 0.0004(7)
N003 0.0692(12) 0.0319(8) 0.0495(11) 0.0065(8) 0.0168(9) 0.0005(7)
C004 0.0377(8) 0.0285(8) 0.0460(10) 0.0032(6) 0.0001(7) -0.0028(8)
C005 0.0338(8) 0.0290(7) 0.0483(11) 0.0030(6) 0.0053(8) 0.0068(8)
C006 0.0273(7) 0.0307(8) 0.0429(10) -0.0005(6) 0.0002(7) 0.0038(7)
C007 0.0309(11) 0.0290(10) 0.0366(13) -0.0003(9) -0.000000 0.000000
N008 0.0842(15) 0.127(2) 0.0502(12) 0.0080(16) 0.0019(12) 0.0007(14)
C009 0.0582(12) 0.0424(9) 0.0490(13) 0.0031(9) 0.0180(10) -0.0032(9)
C00A 0.0717(15) 0.0750(14) 0.0496(13) 0.0013(13) 0.0077(13) -0.0020(12)
C00B 0.0500(12) 0.0710(14) 0.0451(12) 0.0239(11) 0.0020(10) 0.0120(10)
C00C 0.0563(13) 0.0766(16) 0.0631(16) -0.0058(12) 0.0159(12) 0.0135(13)
C00D 0.0585(13) 0.0521(11) 0.0532(12) 0.0106(10) 0.0203(11) 0.0000(11)
C00E 0.0588(13) 0.0367(10) 0.108(2) -0.0177(9) 0.0304(14) -0.0178(12)
C00F 0.0726(16) 0.0632(13) 0.0696(17) -0.0128(12) 0.0089(13) 0.0167(13)
C00G 0.0698(15) 0.102(2) 0.0550(15) 0.0006(14) 0.0166(13) 0.0249(16)
C00H 0.0651(14) 0.0773(16) 0.0598(14) 0.0388(13) 0.0075(12) 0.0152(13)
C00I 0.0743(18) 0.0758(17) 0.078(2) -0.0193(14) -0.0019(15) 0.0073(15)
C00J 0.074(2) 0.108(3) 0.0335(15) 0.039(2) -0.000000 0.000000

loop_
_atom_type_symbol
_atom_type_scat_dispersion_real
_atom_type_scat_dispersion_imag
_atom_type_scat_Cromer_Mann_a1
_atom_type_scat_Cromer_Mann_a2
_atom_type_scat_Cromer_Mann_a3
_atom_type_scat_Cromer_Mann_a4
_atom_type_scat_Cromer_Mann_b1
_atom_type_scat_Cromer_Mann_b2
_atom_type_scat_Cromer_Mann_b3
_atom_type_scat_Cromer_Mann_b4
_atom_type_scat_Cromer_Mann_c
_atom_type_scat_source
_atom_type_scat_dispersion_source
C 0.01920 0.00962 2.31000 1.02000 1.58860 0.86500 20.84390 10.20750 0.56870 51.65120 0.21560 'International Tables Volume C Table 6.1.1.4 (pp. 500-502)' 'Henke, Gullikson and Davis, At. Data and Nucl. Data Tables, 1993, 54, 2'
H 0.00000 0.00000 0.49300 0.32291 0.14019 0.04081 10.51090 26.12570 3.14236 57.79970 0.00304 'International Tables Volume C Table 6.1.1.4 (pp. 500-502)' 'Henke, Gullikson and Davis, At. Data and Nucl. Data Tables, 1993, 54, 2'
N 0.03256 0.01839 12.21260 3.13220 2.01250 1.16630 0.00570 9.89330 28.99750 0.58260 -11.52900 'International Tables Volume C Table 6.1.1.4 (pp. 500-502)' 'Henke, Gullikson and Davis, At. Data and Nucl. Data Tables, 1993, 54, 2'
O 0.05239 0.03377 3.04850 2.28680 1.54630 0.86700 13.27710 5.70110 0.32390 32.90890 0.25080 'International Tables Volume C Table 6.1.1.4 (pp. 500-502)' 'Henke, Gullikson and Davis, At. Data and Nucl. Data Tables, 1993, 54, 2'

loop_
_geom_angle_atom_site_label_1
_geom_angle_atom_site_label_2
_geom_angle_atom_site_label_3
_geom_angle
_geom_angle_site_symmetry_1
_geom_angle_site_symmetry_3
_geom_angle_publ_flag
C004 N002 H002 117.22(9) . . ?
C005 N002 H002 117.22(8) . . ?
C005 N002 C004 125.56(13) . . ?
C004 N003 H003 118.62(11) . . ?
C00D N003 H003 118.62(11) . . ?
C00D N003 C004 122.77(17) . . ?
N002 C004 O001 124.00(19) . . ?
N003 C004 O001 121.80(19) . . ?
N003 C004 N002 114.19(14) . . ?
C006 C005 N002 107.31(12) . . ?
C00E C005 N002 110.72(19) . . ?
C00E C005 C006 107.03(15) . . ?
C00H C005 N002 108.99(16) . . ?
C00H C005 C006 111.67(17) . . ?
C00H C005 C00E 111.06(19) . . ?
C007 C006 C005 120.79(17) 2_665 . ?
C00B C006 C005 120.68(16) . . ?
C00B C006 C007 118.44(18) . 2_665 ?
C006 C007 C006 121.8(2) . 2_665 ?
H007 C007 C006 119.11(12) . . ?
H007 C007 C006 119.11(12) . 2_665 ?
C00D C009 C00C 121.5(2) . . ?
C00F C009 C00C 117.2(2) . . ?
C00F C009 C00D 121.3(2) . . ?
C00G C00A N008 115.8(3) . . ?
C00I C00A N008 124.3(3) . . ?
C00I C00A C00G 119.5(3) . . ?
H00B C00B C006 120.02(12) . . ?
C00J C00B C006 120.0(2) 2_665 . ?
C00J C00B H00B 120.02(16) 2_665 . ?
H00C C00C C009 118.91(16) . . ?
C00G C00C C009 122.2(3) . . ?
C00G C00C H00C 118.91(16) . . ?
C009 C00D N003 112.07(18) . . ?
H00a C00D N003 109.20(13) . . ?
H00a C00D C009 109.20(12) . . ?
H00d C00D N003 109.20(11) . . ?
H00d C00D C009 109.20(12) . . ?
H00d C00D H00a 107.9 . . ?
H00e C00E C005 109.5 . . ?
H00f C00E C005 109.5 . . ?
H00f C00E H00e 109.5 . . ?
H00g C00E C005 109.5 . . ?
H00g C00E H00e 109.5 . . ?
H00g C00E H00f 109.5 . . ?
H00h C00F C009 119.14(15) . . ?
C00I C00F C009 121.7(2) . . ?
C00I C00F H00h 119.14(16) . . ?
C00C C00G C00A 120.0(3) . . ?
H00i C00G C00A 120.02(17) . . ?
H00i C00G C00C 120.02(16) . . ?
H00j C00H C005 109.5 . . ?
H00k C00H C005 109.5 . . ?
H00k C00H H00j 109.5 . . ?
H00l C00H C005 109.5 . . ?
H00l C00H H00j 109.5 . . ?
H00l C00H H00k 109.5 . . ?
C00F C00I C00A 119.4(3) . . ?
H00m C00I C00A 120.29(18) . . ?
H00m C00I C00F 120.29(16) . . ?
C00B C00J C00B 121.4(3) . 2_665 ?
H00n C00J C00B 119.29(16) . . ?
H00n C00J C00B 119.29(16) . 2_665 ?

loop_
_geom_bond_atom_site_label_1
_geom_bond_atom_site_label_2
_geom_bond_distance
_geom_bond_site_symmetry_2
_geom_bond_publ_flag
O001 C004 1.237(2) . ?
N002 H002 0.8600 . ?
N002 C004 1.354(3) . ?
N002 C005 1.471(2) . ?
N003 H003 0.8600 . ?
N003 C004 1.351(3) . ?
N003 C00D 1.451(3) . ?
C005 C006 1.536(2) . ?
C005 C00E 1.537(3) . ?
C005 C00H 1.537(3) . ?
C006 C007 1.395(2) 2_665 ?
C006 C00B 1.379(3) . ?
C007 H007 0.9300 . ?
N008 N008 1.236(5) 2_665 ?
N008 C00A 1.451(4) . ?
C009 C00C 1.377(3) . ?
C009 C00D 1.508(4) . ?
C009 C00F 1.388(4) . ?
C00A C00G 1.382(4) . ?
C00A C00I 1.382(4) . ?
C00B H00B 0.9300 . ?
C00B C00J 1.379(3) 2_665 ?
C00C H00C 0.9300 . ?
C00C C00G 1.372(4) . ?
C00D H00a 0.9700 . ?
C00D H00d 0.9700 . ?
C00E H00e 0.9600 . ?
C00E H00f 0.9600 . ?
C00E H00g 0.9600 . ?
C00F H00h 0.9300 . ?
C00F C00I 1.388(4) . ?
C00G H00i 0.9300 . ?
C00H H00j 0.9600 . ?
C00H H00k 0.9600 . ?
C00H H00l 0.9600 . ?
C00I H00m 0.9300 . ?
C00J H00n 0.9300 . ?

loop_
_geom_torsion_atom_site_label_1
_geom_torsion_atom_site_label_2
_geom_torsion_atom_site_label_3
_geom_torsion_atom_site_label_4
_geom_torsion
_geom_torsion_site_symmetry_1
_geom_torsion_site_symmetry_2
_geom_torsion_site_symmetry_3
_geom_torsion_site_symmetry_4
_geom_torsion_publ_flag
O001 C004 N002 C005 1.1(3) . . . . ?
O001 C004 N003 C00D 11.8(3) . . . . ?
N002 C004 N003 C00D -169.45(18) . . . . ?
N002 C005 C006 C007 41.63(14) . . . 2_665 ?
N002 C005 C006 C00B -141.75(17) . . . . ?
N003 C00D C009 C00C 118.0(2) . . . . ?
N003 C00D C009 C00F -61.7(2) . . . . ?
C005 C006 C007 C006 177.27(7) . . 2_665 2_665 ?
C005 C006 C00B C00J -177.85(17) . . . 2_665 ?
C006 C007 C006 C00B 0.58(15) 2_665 . . . ?
C006 C00B C00J C00B 0.6(4) . . 2_665 2_665 ?
N008 N008 C00A C00G -137.8(5) 2_665 . . . ?
N008 N008 C00A C00I 49.8(5) 2_665 . . . ?
N008 C00A C00G C00C -175.5(3) . . . . ?
N008 C00A C00I C00F 173.9(3) . . . . ?
C009 C00C C00G C00A 2.2(3) . . . . ?
C009 C00F C00I C00A -0.3(3) . . . . ?
